data_4077735
loop_
_publ_author_name
'Doherty, Simon'
'Errington, R. John'
'Housley, Neil'
'Ridland, John'
'Clegg, William'
'Elsegood, Mark R. J.'

_publ_section_title
;
 N-Alkoxy-\b-ketoiminate Complexes of Groups 4 and 5:&#x00A0; Synthesis
 and Characterization of the Complexes
 [(\h5-C5H4R)M{CH3C(O)CHC(NCH2CHR&#x2018;O)CH3}Cln] (M = Ti,n= 1; M =
 Nb,n= 2; R = H, Me; R&#x2018; = H, Me),
 [Ti{CH3C(O)CHC(NCH2CHR&#x2018;O)CH3}Cl2(thf)], and
 [Ti{CH3C(O)CHC(NCH2CHR&#x2018;O)CH3}2]
;
_journal_issue 6
_journal_name_full Organometallics
_journal_page_first 1018
_journal_paper_doi 10.1021/om980510q
_journal_volume 18
_journal_year 1999
_chemical_formula_sum 'C12 H16 Cl2 N Nb O2'
_chemical_formula_weight 370.07
_chemical_name_systematic
;
 ?
;
_space_group_IT_number 2
_symmetry_cell_setting triclinic
_symmetry_space_group_name_Hall '-P 1'
_symmetry_space_group_name_H-M 'P -1'
_atom_sites_solution_hydrogens geom
_atom_sites_solution_primary direct
_atom_sites_solution_secondary difmap
_audit_creation_method SHELXL-97
_cell_angle_alpha 104.134(2)
_cell_angle_beta 94.292(2)
_cell_angle_gamma 98.097(2)
_cell_formula_units_Z 4
_cell_length_a 7.8414(5)
_cell_length_b 13.0378(8)
_cell_length_c 14.4708(9)
_cell_measurement_reflns_used 9044
_cell_measurement_temperature 190(2)
_cell_measurement_theta_max 28.70
_cell_measurement_theta_min 2.45
_cell_volume 1411.11(15)
_computing_cell_refinement 'local programs'
_computing_data_collection 'Bruker SMART'
_computing_data_reduction 'Bruker SAINT'
_computing_molecular_graphics 'Bruker SHELXTL'
_computing_publication_material 'SHELXTL and local programs'
_computing_structure_refinement 'Bruker SHELXTL'
_computing_structure_solution 'Bruker SHELXTL'
_diffrn_ambient_temperature 190(2)
_diffrn_measured_fraction_theta_full 0.973
_diffrn_measured_fraction_theta_max 0.860
_diffrn_measurement_device_type 'Bruker SMART CCD diffractometer'
_diffrn_measurement_method '\w rotation with narrow frames'
_diffrn_radiation_monochromator graphite
_diffrn_radiation_source 'fine-focus sealed tube'
_diffrn_radiation_type MoK\a
_diffrn_radiation_wavelength 0.71073
_diffrn_reflns_av_R_equivalents 0.0175
_diffrn_reflns_av_sigmaI/netI 0.0294
_diffrn_reflns_limit_h_max 10
_diffrn_reflns_limit_h_min -10
_diffrn_reflns_limit_k_max 17
_diffrn_reflns_limit_k_min -17
_diffrn_reflns_limit_l_max 19
_diffrn_reflns_limit_l_min -19
_diffrn_reflns_number 10419
_diffrn_reflns_theta_full 26.00
_diffrn_reflns_theta_max 28.72
_diffrn_reflns_theta_min 1.46
_diffrn_standards_decay_% 0
_diffrn_standards_number 0
_exptl_absorpt_coefficient_mu 1.224
_exptl_absorpt_correction_T_max 0.564
_exptl_absorpt_correction_T_min 0.403
_exptl_absorpt_correction_type empirical
_exptl_crystal_colour orange
_exptl_crystal_density_diffrn 1.742
_exptl_crystal_density_method 'not measured'
_exptl_crystal_description plate
_exptl_crystal_F_000 744
_exptl_crystal_size_max 0.65
_exptl_crystal_size_mid 0.50
_exptl_crystal_size_min 0.24
_refine_diff_density_max 0.594
_refine_diff_density_min -0.730
_refine_diff_density_rms 0.077
_refine_ls_extinction_coef 0.0070(4)
_refine_ls_extinction_expression Fc^*^=kFc[1+0.001xFc^2^\l^3^/sin(2\q)]^-1/4^
_refine_ls_extinction_method SHELXL
_refine_ls_goodness_of_fit_ref 1.073
_refine_ls_hydrogen_treatment mixed
_refine_ls_matrix_type full
_refine_ls_number_parameters 422
_refine_ls_number_reflns 6299
_refine_ls_number_restraints 318
_refine_ls_restrained_S_all 1.052
_refine_ls_R_factor_all 0.0303
_refine_ls_R_factor_gt 0.0267
_refine_ls_shift/su_max 0.003
_refine_ls_shift/su_mean 0.000
_refine_ls_structure_factor_coef Fsqd
_refine_ls_weighting_details 'calc w=1/[\s^2^(Fo^2^)+(0.0360P)^2^+0.7602P] where P=(Fo^2^+2Fc^2^)/3'
_refine_ls_weighting_scheme calc
_refine_ls_wR_factor_gt 0.0688
_refine_ls_wR_factor_ref 0.0714
_reflns_number_gt 5761
_reflns_number_total 6299
_reflns_threshold_expression >2sigma(I)
_cod_data_source_file om980510q.cif
_cod_data_source_block 5a
_cod_original_cell_volume 1411.10(15)
_cod_original_sg_symbol_H-M P-1
_cod_database_code 4077735

loop_
_symmetry_equiv_pos_as_xyz
'x, y, z'
'-x, -y, -z'

loop_
_atom_site_label
_atom_site_type_symbol
_atom_site_fract_x
_atom_site_fract_y
_atom_site_fract_z
_atom_site_U_iso_or_equiv
_atom_site_adp_type
_atom_site_occupancy
_atom_site_symmetry_multiplicity
_atom_site_calc_flag
_atom_site_refinement_flags
_atom_site_disorder_assembly
_atom_site_disorder_group
Nb1 Nb 0.32843(2) 0.157164(13) 0.162994(12) 0.01665(6) Uani 1 1 d . . .
Cl1 Cl 0.54662(7) 0.23353(4) 0.06998(4) 0.02721(12) Uani 1 1 d . A .
Cl2 Cl 0.04870(7) 0.14290(5) 0.23053(4) 0.02773(12) Uani 1 1 d . A .
C1 C 0.3344(15) -0.0005(9) 0.2236(12) 0.035(3) Uani 0.490(19) 1 d PDU A 1
H1 H 0.2276 -0.0452 0.2234 0.042 Uiso 0.490(19) 1 calc PR A 1
C2 C 0.442(2) -0.0131(10) 0.1517(7) 0.034(3) Uani 0.490(19) 1 d PDU A 1
H2 H 0.4217 -0.0681 0.0935 0.041 Uiso 0.490(19) 1 calc PR A 1
C3 C 0.5842(14) 0.0680(14) 0.1788(12) 0.040(3) Uani 0.490(19) 1 d PDU A 1
H3 H 0.6770 0.0794 0.1419 0.048 Uiso 0.490(19) 1 calc PR A 1
C4 C 0.567(2) 0.1296(10) 0.2693(13) 0.043(4) Uani 0.490(19) 1 d PDU A 1
H4 H 0.6489 0.1891 0.3064 0.051 Uiso 0.490(19) 1 calc PR A 1
C5 C 0.410(2) 0.0891(14) 0.2963(8) 0.041(3) Uani 0.490(19) 1 d PDU A 1
H5 H 0.3629 0.1175 0.3540 0.049 Uiso 0.490(19) 1 calc PR A 1
C1X C 0.3379(16) 0.0220(14) 0.2595(12) 0.042(3) Uani 0.510(19) 1 d PDU A 2
H1X H 0.2371 0.0004 0.2871 0.050 Uiso 0.510(19) 1 calc PR A 2
C2X C 0.377(2) -0.0245(8) 0.1703(11) 0.043(4) Uani 0.510(19) 1 d PDU A 2
H2X H 0.3098 -0.0857 0.1264 0.052 Uiso 0.510(19) 1 calc PR A 2
C3X C 0.530(2) 0.0316(11) 0.1536(7) 0.036(3) Uani 0.510(19) 1 d PDU A 2
H3X H 0.5850 0.0171 0.0965 0.043 Uiso 0.510(19) 1 calc PR A 2
C4X C 0.5892(14) 0.1133(11) 0.2365(11) 0.032(3) Uani 0.510(19) 1 d PDU A 2
H4X H 0.6919 0.1648 0.2460 0.038 Uiso 0.510(19) 1 calc PR A 2
C5X C 0.4704(19) 0.1062(12) 0.3032(8) 0.034(3) Uani 0.510(19) 1 d PDU A 2
H5X H 0.4789 0.1508 0.3665 0.041 Uiso 0.510(19) 1 calc PR A 2
O1 O 0.2247(2) 0.06301(12) 0.04265(11) 0.0231(3) Uani 1 1 d . A .
C6 C 0.1517(3) 0.09930(19) -0.03316(17) 0.0301(5) Uani 1 1 d . . .
H6A H 0.0651 0.0411 -0.0757 0.036 Uiso 1 1 calc R A .
H6B H 0.2434 0.1204 -0.0716 0.036 Uiso 1 1 calc R . .
C7 C 0.0670(3) 0.1932(2) 0.00792(18) 0.0342(5) Uani 1 1 d . A .
H7A H 0.0524 0.2356 -0.0395 0.041 Uiso 1 1 calc R . .
H7B H -0.0488 0.1687 0.0252 0.041 Uiso 1 1 calc R . .
N1 N 0.1805(2) 0.25927(15) 0.09428(13) 0.0226(4) Uani 1 1 d . A .
O2 O 0.39271(19) 0.29616(11) 0.26186(11) 0.0227(3) Uani 1 1 d . A .
C8 C 0.1733(3) 0.36122(18) 0.12333(16) 0.0255(5) Uani 1 1 d . . .
C9 C 0.2620(3) 0.42792(17) 0.21256(17) 0.0270(5) Uani 1 1 d . A .
H9 H 0.2532 0.5020 0.2273 0.032 Uiso 1 1 calc R . .
C10 C 0.3575(3) 0.39386(16) 0.27759(16) 0.0229(4) Uani 1 1 d . . .
C11 C 0.0625(4) 0.4152(2) 0.0657(2) 0.0406(6) Uani 1 1 d . A .
H11A H 0.1044 0.4105 0.0029 0.061 Uiso 1 1 calc R . .
H11B H 0.0698 0.4907 0.1000 0.061 Uiso 1 1 calc R . .
H11C H -0.0583 0.3793 0.0569 0.061 Uiso 1 1 calc R . .
C12 C 0.4264(3) 0.4633(2) 0.37551(18) 0.0336(5) Uani 1 1 d . A .
H12A H 0.3652 0.4366 0.4237 0.050 Uiso 1 1 calc R . .
H12B H 0.4087 0.5371 0.3795 0.050 Uiso 1 1 calc R . .
H12C H 0.5506 0.4618 0.3875 0.050 Uiso 1 1 calc R . .
Nb2 Nb 0.04428(2) 0.246983(15) 0.624797(13) 0.01991(7) Uani 1 1 d . . .
Cl3 Cl -0.10771(8) 0.27663(5) 0.77236(4) 0.03232(13) Uani 1 1 d . B .
Cl4 Cl 0.30167(8) 0.24713(6) 0.53480(4) 0.03686(14) Uani 1 1 d . B .
C13 C -0.0725(17) 0.1402(9) 0.4631(10) 0.032(2) Uani 0.51(2) 1 d PDU B 1
H13 H -0.0009 0.0945 0.4293 0.038 Uiso 0.51(2) 1 calc PR B 1
C14 C -0.1966(14) 0.1112(12) 0.5191(9) 0.042(3) Uani 0.51(2) 1 d PDU B 1
H14 H -0.2302 0.0418 0.5283 0.051 Uiso 0.51(2) 1 calc PR B 1
C15 C -0.2633(12) 0.2045(17) 0.5597(8) 0.051(3) Uani 0.51(2) 1 d PDU B 1
H15 H -0.3463 0.2094 0.6045 0.061 Uiso 0.51(2) 1 calc PR B 1
C16 C -0.190(3) 0.2878(13) 0.5246(16) 0.047(4) Uani 0.51(2) 1 d PDU B 1
H16 H -0.2170 0.3584 0.5388 0.056 Uiso 0.51(2) 1 calc PR B 1
C17 C -0.070(3) 0.2494(11) 0.4648(14) 0.035(3) Uani 0.51(2) 1 d PDU B 1
H17 H 0.0007 0.2894 0.4310 0.041 Uiso 0.51(2) 1 calc PR B 1
C13X C -0.124(2) 0.1294(10) 0.4795(12) 0.051(4) Uani 0.49(2) 1 d PDU B 2
H13X H -0.0853 0.0643 0.4507 0.061 Uiso 0.49(2) 1 calc PR B 2
C14X C -0.2360(18) 0.1432(8) 0.5503(11) 0.044(3) Uani 0.49(2) 1 d PDU B 2
H14X H -0.2862 0.0897 0.5790 0.053 Uiso 0.49(2) 1 calc PR B 2
C15X C -0.2615(14) 0.2506(9) 0.5714(8) 0.0289(19) Uani 0.49(2) 1 d PDU B 2
H15X H -0.3313 0.2827 0.6175 0.035 Uiso 0.49(2) 1 calc PR B 2
C16X C -0.167(3) 0.3020(10) 0.5131(15) 0.027(2) Uani 0.49(2) 1 d PDU B 2
H16X H -0.1638 0.3744 0.5108 0.032 Uiso 0.49(2) 1 calc PR B 2
C17X C -0.077(3) 0.2276(15) 0.4584(15) 0.042(3) Uani 0.49(2) 1 d PDU B 2
H17X H 0.0016 0.2416 0.4145 0.051 Uiso 0.49(2) 1 calc PR B 2
O3 O 0.0705(2) 0.10969(12) 0.64452(11) 0.0270(3) Uani 1 1 d . B .
C18 C 0.1760(4) 0.09573(19) 0.72283(19) 0.0347(6) Uani 1 1 d . . .
H18A H 0.2155 0.0253 0.7052 0.042 Uiso 1 1 calc R B .
H18B H 0.1094 0.0980 0.7786 0.042 Uiso 1 1 calc R . .
C19 C 0.3304(3) 0.18514(19) 0.74807(18) 0.0293(5) Uani 1 1 d . B .
H19A H 0.3854 0.1930 0.8138 0.035 Uiso 1 1 calc R . .
H19B H 0.4176 0.1698 0.7027 0.035 Uiso 1 1 calc R . .
N2 N 0.2641(2) 0.28346(14) 0.74162(13) 0.0215(4) Uani 1 1 d . B .
O4 O 0.0905(2) 0.40637(12) 0.65310(12) 0.0275(3) Uani 1 1 d . B .
C20 C 0.3346(3) 0.37494(18) 0.80033(15) 0.0233(4) Uani 1 1 d . . .
C21 C 0.2833(3) 0.47428(18) 0.79355(17) 0.0274(5) Uani 1 1 d . B .
H21 H 0.3290 0.5363 0.8438 0.033 Uiso 1 1 calc R . .
C22 C 0.1752(3) 0.48684(17) 0.72143(17) 0.0256(5) Uani 1 1 d . . .
C23 C 0.4787(3) 0.3818(2) 0.87818(17) 0.0323(5) Uani 1 1 d . B .
H23A H 0.4346 0.3433 0.9241 0.048 Uiso 1 1 calc R . .
H23B H 0.5209 0.4571 0.9115 0.048 Uiso 1 1 calc R . .
H23C H 0.5740 0.3493 0.8494 0.048 Uiso 1 1 calc R . .
C24 C 0.1481(3) 0.59539(19) 0.7112(2) 0.0360(6) Uani 1 1 d . B .
H24A H 0.2043 0.6103 0.6565 0.054 Uiso 1 1 calc R . .
H24B H 0.1987 0.6500 0.7698 0.054 Uiso 1 1 calc R . .
H24C H 0.0236 0.5967 0.7004 0.054 Uiso 1 1 calc R . .

loop_
_atom_site_aniso_label
_atom_site_aniso_U_11
_atom_site_aniso_U_22
_atom_site_aniso_U_33
_atom_site_aniso_U_23
_atom_site_aniso_U_13
_atom_site_aniso_U_12
Nb1 0.01791(10) 0.01605(10) 0.01496(10) 0.00244(7) -0.00084(7) 0.00356(7)
Cl1 0.0264(3) 0.0286(3) 0.0275(3) 0.0096(2) 0.0053(2) 0.0024(2)
Cl2 0.0242(3) 0.0336(3) 0.0246(3) 0.0050(2) 0.0066(2) 0.0045(2)
C1 0.036(4) 0.024(5) 0.052(9) 0.022(5) 0.003(6) 0.003(3)
C2 0.051(9) 0.026(6) 0.025(3) -0.001(4) -0.005(5) 0.028(5)
C3 0.022(4) 0.053(9) 0.063(8) 0.038(6) 0.010(5) 0.022(5)
C4 0.041(7) 0.019(3) 0.060(9) 0.003(5) -0.033(5) 0.007(4)
C5 0.055(8) 0.058(7) 0.019(4) 0.011(4) -0.001(5) 0.040(6)
C1X 0.029(4) 0.063(8) 0.049(8) 0.041(6) 0.009(5) 0.015(4)
C2X 0.052(8) 0.020(3) 0.054(8) 0.014(4) -0.023(5) 0.000(5)
C3X 0.050(9) 0.036(7) 0.033(4) 0.014(4) 0.013(5) 0.029(5)
C4X 0.021(3) 0.030(6) 0.051(8) 0.018(5) 0.000(5) 0.009(3)
C5X 0.040(6) 0.046(5) 0.021(3) 0.008(3) -0.008(4) 0.030(5)
O1 0.0262(8) 0.0219(7) 0.0174(7) 0.0005(6) -0.0016(6) 0.0018(6)
C6 0.0352(13) 0.0318(12) 0.0200(11) 0.0040(9) -0.0059(9) 0.0033(10)
C7 0.0374(13) 0.0399(14) 0.0242(12) 0.0060(10) -0.0078(10) 0.0122(11)
N1 0.0230(9) 0.0265(9) 0.0186(9) 0.0055(7) -0.0020(7) 0.0077(7)
O2 0.0268(8) 0.0185(7) 0.0198(7) 0.0006(6) -0.0020(6) 0.0036(6)
C8 0.0251(11) 0.0309(11) 0.0256(11) 0.0120(9) 0.0059(9) 0.0114(9)
C9 0.0300(11) 0.0192(10) 0.0332(12) 0.0060(9) 0.0072(10) 0.0083(9)
C10 0.0219(10) 0.0190(10) 0.0260(11) 0.0022(8) 0.0076(9) 0.0010(8)
C11 0.0516(16) 0.0400(14) 0.0387(15) 0.0166(12) 0.0018(12) 0.0265(13)
C12 0.0353(13) 0.0277(12) 0.0311(13) -0.0045(10) 0.0035(10) 0.0042(10)
Nb2 0.02076(11) 0.02160(10) 0.01760(11) 0.00503(7) -0.00044(7) 0.00563(7)
Cl3 0.0319(3) 0.0348(3) 0.0302(3) 0.0059(2) 0.0108(2) 0.0061(2)
Cl4 0.0319(3) 0.0541(4) 0.0281(3) 0.0125(3) 0.0100(2) 0.0118(3)
C13 0.025(5) 0.036(4) 0.029(3) 0.003(3) -0.011(3) 0.004(3)
C14 0.031(5) 0.047(5) 0.042(6) 0.015(4) -0.015(4) -0.010(4)
C15 0.023(3) 0.088(10) 0.037(4) 0.009(7) 0.000(3) 0.008(7)
C16 0.042(8) 0.052(6) 0.043(8) 0.001(5) -0.014(5) 0.025(6)
C17 0.041(5) 0.033(4) 0.028(6) 0.014(4) -0.015(4) 0.004(3)
C13X 0.049(10) 0.035(5) 0.048(9) -0.020(4) -0.031(5) 0.017(5)
C14X 0.048(6) 0.022(4) 0.054(6) 0.013(4) -0.028(4) -0.006(4)
C15X 0.022(3) 0.032(4) 0.031(4) 0.006(3) -0.007(3) 0.010(3)
C16X 0.029(4) 0.033(3) 0.020(4) 0.011(3) -0.007(3) 0.006(3)
C17X 0.037(6) 0.072(9) 0.016(4) 0.000(6) -0.001(4) 0.026(7)
O3 0.0338(9) 0.0223(7) 0.0222(8) 0.0027(6) -0.0064(7) 0.0060(6)
C18 0.0474(15) 0.0220(11) 0.0323(13) 0.0087(10) -0.0126(11) 0.0035(10)
C19 0.0305(12) 0.0279(11) 0.0306(12) 0.0109(9) -0.0052(10) 0.0075(9)
N2 0.0219(9) 0.0228(9) 0.0209(9) 0.0075(7) -0.0002(7) 0.0056(7)
O4 0.0307(8) 0.0230(8) 0.0309(9) 0.0108(7) 0.0011(7) 0.0064(6)
C20 0.0236(10) 0.0275(11) 0.0184(10) 0.0073(8) 0.0029(8) 0.0007(8)
C21 0.0284(11) 0.0217(10) 0.0289(12) 0.0028(9) 0.0039(9) -0.0002(9)
C22 0.0257(11) 0.0221(10) 0.0306(12) 0.0083(9) 0.0085(9) 0.0042(8)
C23 0.0357(13) 0.0307(12) 0.0274(12) 0.0080(10) -0.0060(10) -0.0007(10)
C24 0.0347(13) 0.0254(12) 0.0528(16) 0.0171(11) 0.0076(12) 0.0072(10)

loop_
_atom_type_symbol
_atom_type_description
_atom_type_scat_dispersion_real
_atom_type_scat_dispersion_imag
_atom_type_scat_source
C C 0.0033 0.0016 'International Tables Vol C Tables 4.2.6.8 and 6.1.1.4'
H H 0.0000 0.0000 'International Tables Vol C Tables 4.2.6.8 and 6.1.1.4'
N N 0.0061 0.0033 'International Tables Vol C Tables 4.2.6.8 and 6.1.1.4'
O O 0.0106 0.0060 'International Tables Vol C Tables 4.2.6.8 and 6.1.1.4'
Cl Cl 0.1484 0.1585 'International Tables Vol C Tables 4.2.6.8 and 6.1.1.4'
Nb Nb -2.0727 0.6215 'International Tables Vol C Tables 4.2.6.8 and 6.1.1.4'

loop_
_geom_angle_atom_site_label_1
_geom_angle_atom_site_label_2
_geom_angle_atom_site_label_3
_geom_angle
O1 Nb1 O2 156.07(6)
O1 Nb1 N1 75.83(7)
O2 Nb1 N1 80.39(6)
O1 Nb1 C5 121.3(4)
O2 Nb1 C5 81.7(4)
N1 Nb1 C5 152.0(3)
O1 Nb1 C3X 83.7(3)
O2 Nb1 C3X 117.0(4)
N1 Nb1 C3X 150.0(2)
C5 Nb1 C3X 58.0(4)
O1 Nb1 C1 87.8(4)
O2 Nb1 C1 114.8(4)
N1 Nb1 C1 150.0(3)
C5 Nb1 C1 33.5(3)
C3X Nb1 C1 47.5(4)
O1 Nb1 C4X 117.0(4)
O2 Nb1 C4X 84.0(3)
N1 Nb1 C4X 154.0(3)
C5 Nb1 C4X 42.1(4)
C3X Nb1 C4X 33.3(3)
C1 Nb1 C4X 55.9(4)
O1 Nb1 C4 127.1(3)
O2 Nb1 C4 75.4(3)
N1 Nb1 C4 153.1(3)
C5 Nb1 C4 33.4(3)
C3X Nb1 C4 43.7(3)
C1 Nb1 C4 54.8(4)
C4X Nb1 C4 12.2(4)
O1 Nb1 Cl2 91.25(5)
O2 Nb1 Cl2 85.81(5)
N1 Nb1 Cl2 76.77(5)
C5 Nb1 Cl2 80.7(4)
C3X Nb1 Cl2 126.1(3)
C1 Nb1 Cl2 78.7(3)
C4X Nb1 Cl2 122.7(3)
C4 Nb1 Cl2 112.6(5)
O1 Nb1 C2X 74.2(3)
O2 Nb1 C2X 129.6(3)
N1 Nb1 C2X 148.5(2)
C5 Nb1 C2X 49.0(4)
C3X Nb1 C2X 32.8(3)
C1 Nb1 C2X 20.4(4)
C4X Nb1 C2X 54.1(3)
C4 Nb1 C2X 58.2(4)
Cl2 Nb1 C2X 94.3(4)
O1 Nb1 C3 96.5(5)
O2 Nb1 C3 103.1(5)
N1 Nb1 C3 151.0(2)
C5 Nb1 C3 55.0(3)
C3X Nb1 C3 14.3(2)
C1 Nb1 C3 54.4(3)
C4X Nb1 C3 20.9(3)
C4 Nb1 C3 32.6(3)
Cl2 Nb1 C3 131.9(2)
C2X Nb1 C3 44.1(3)
O1 Nb1 C2 74.1(2)
O2 Nb1 C2 129.2(3)
N1 Nb1 C2 149.6(2)
C5 Nb1 C2 54.8(3)
C3X Nb1 C2 19.6(3)
C1 Nb1 C2 32.6(3)
C4X Nb1 C2 46.8(3)
C4 Nb1 C2 53.9(3)
Cl2 Nb1 C2 108.4(4)
C2X Nb1 C2 14.1(3)
C3 Nb1 C2 32.4(3)
O1 Nb1 Cl1 86.39(5)
O2 Nb1 Cl1 85.97(5)
N1 Nb1 Cl1 77.51(5)
C5 Nb1 Cl1 122.4(4)
C3X Nb1 Cl1 79.5(3)
C1 Nb1 Cl1 127.0(3)
C4X Nb1 Cl1 80.8(3)
C4 Nb1 Cl1 89.0(5)
Cl2 Nb1 Cl1 153.96(2)
C2X Nb1 Cl1 109.9(5)
C3 Nb1 Cl1 74.1(2)
C2 Nb1 Cl1 95.9(4)
C2 C1 C5 108.0(8)
C2 C1 Nb1 75.7(6)
C5 C1 Nb1 71.9(7)
C1 C2 C3 108.5(7)
C1 C2 Nb1 71.7(6)
C3 C2 Nb1 73.8(6)
C2 C3 C4 107.9(8)
C2 C3 Nb1 73.8(6)
C4 C3 Nb1 72.8(8)
C3 C4 C5 108.0(9)
C3 C4 Nb1 74.6(7)
C5 C4 Nb1 70.8(8)
C1 C5 C4 107.5(8)
C1 C5 Nb1 74.6(7)
C4 C5 Nb1 75.8(8)
C2X C1X C5X 108.4(9)
C2X C1X Nb1 72.9(7)
C5X C1X Nb1 74.3(8)
C1X C2X C3X 109.3(8)
C1X C2X Nb1 75.3(8)
C3X C2X Nb1 71.3(6)
C2X C3X C4X 107.1(7)
C2X C3X Nb1 75.8(6)
C4X C3X Nb1 74.0(7)
C3X C4X C5X 107.9(7)
C3X C4X Nb1 72.7(7)
C5X C4X Nb1 76.6(8)
C1X C5X C4X 107.3(8)
C1X C5X Nb1 73.7(7)
C4X C5X Nb1 70.5(8)
C6 O1 Nb1 123.27(13)
O1 C6 C7 108.87(19)
N1 C7 C6 107.31(19)
C8 N1 C7 119.29(19)
C8 N1 Nb1 129.67(15)
C7 N1 Nb1 110.83(14)
C10 O2 Nb1 138.45(14)
N1 C8 C9 122.8(2)
N1 C8 C11 121.2(2)
C9 C8 C11 115.9(2)
C10 C9 C8 125.2(2)
O2 C10 C9 123.2(2)
O2 C10 C12 113.9(2)
C9 C10 C12 122.9(2)
O3 Nb2 O4 155.64(7)
O3 Nb2 N2 75.81(7)
O4 Nb2 N2 80.01(7)
O3 Nb2 C17 116.7(3)
O4 Nb2 C17 86.3(3)
N2 Nb2 C17 150.5(4)
O3 Nb2 C14X 79.7(2)
O4 Nb2 C14X 121.9(3)
N2 Nb2 C14X 149.3(3)
C17 Nb2 C14X 58.9(5)
O3 Nb2 C13X 79.7(3)
O4 Nb2 C13X 124.4(4)
N2 Nb2 C13X 151.2(3)
C17 Nb2 C13X 39.2(6)
C14X Nb2 C13X 33.3(3)
O3 Nb2 C13 82.9(3)
O4 Nb2 C13 119.9(3)
N2 Nb2 C13 146.0(3)
C17 Nb2 C13 33.8(3)
C14X Nb2 C13 44.9(4)
C13X Nb2 C13 11.8(4)
O3 Nb2 C16 127.1(4)
O4 Nb2 C16 76.6(4)
N2 Nb2 C16 155.9(4)
C17 Nb2 C16 33.0(3)
C14X Nb2 C16 48.3(5)
C13X Nb2 C16 52.4(5)
C13 Nb2 C16 55.1(4)
O3 Nb2 C15 98.2(5)
O4 Nb2 C15 102.3(5)
N2 Nb2 C15 154.4(2)
C17 Nb2 C15 54.3(4)
C14X Nb2 C15 19.7(3)
C13X Nb2 C15 44.5(3)
C13 Nb2 C15 54.2(3)
C16 Nb2 C15 32.6(3)
O3 Nb2 C17X 110.3(4)
O4 Nb2 C17X 92.6(4)
N2 Nb2 C17X 152.8(4)
C17 Nb2 C17X 6.4(6)
C14X Nb2 C17X 55.0(4)
C13X Nb2 C17X 33.0(3)
C13 Nb2 C17X 27.4(6)
C16 Nb2 C17X 35.7(6)
C15 Nb2 C17X 52.8(5)
O3 Nb2 C15X 110.8(3)
O4 Nb2 C15X 88.9(3)
N2 Nb2 C15X 150.1(3)
C17 Nb2 C15X 54.1(5)
C14X Nb2 C15X 33.3(2)
C13X Nb2 C15X 54.7(3)
C13 Nb2 C15X 62.8(3)
C16 Nb2 C15X 25.1(5)
C15 Nb2 C15X 13.5(3)
C17X Nb2 C15X 54.4(4)
O3 Nb2 Cl4 90.52(5)
O4 Nb2 Cl4 87.16(5)
N2 Nb2 Cl4 77.45(5)
C17 Nb2 Cl4 75.9(4)
C14X Nb2 Cl4 121.2(5)
C13X Nb2 Cl4 87.9(5)
C13 Nb2 Cl4 76.5(3)
C16 Nb2 Cl4 106.8(4)
C15 Nb2 Cl4 128.0(2)
C17X Nb2 Cl4 76.0(4)
C15X Nb2 Cl4 130.0(3)
O3 Nb2 Cl3 86.89(5)
O4 Nb2 Cl3 85.02(5)
N2 Nb2 Cl3 77.66(5)
C17 Nb2 Cl3 127.2(4)
C14X Nb2 Cl3 82.9(4)
C13X Nb2 Cl3 116.1(5)
C13 Nb2 Cl3 127.8(3)
C16 Nb2 Cl3 94.5(4)
C15 Nb2 Cl3 77.1(2)
C17X Nb2 Cl3 128.2(4)
C15X Nb2 Cl3 73.8(3)
Cl4 Nb2 Cl3 154.84(2)
C14 C13 C17 108.4(9)
C14 C13 Nb2 76.8(8)
C17 C13 Nb2 72.5(10)
C13 C14 C15 106.5(8)
C13 C14 Nb2 70.9(8)
C15 C14 Nb2 71.2(6)
C16 C15 C14 109.7(7)
C16 C15 Nb2 73.5(11)
C14 C15 Nb2 76.0(6)
C15 C16 C17 107.4(8)
C15 C16 Nb2 73.9(10)
C17 C16 Nb2 72.5(13)
C16 C17 C13 107.8(8)
C16 C17 Nb2 74.5(13)
C13 C17 Nb2 73.7(10)
C17X C13X C14X 108.3(8)
C17X C13X Nb2 74.4(11)
C14X C13X Nb2 73.1(7)
C13X C14X C15X 107.5(7)
C13X C14X Nb2 73.6(7)
C15X C14X Nb2 75.0(6)
C16X C15X C14X 108.3(8)
C16X C15X Nb2 75.8(11)
C14X C15X Nb2 71.8(6)
C15X C16X C17X 107.7(9)
C15X C16X Nb2 71.9(10)
C17X C16X Nb2 71.3(13)
C13X C17X C16X 108.1(9)
C13X C17X Nb2 72.6(10)
C16X C17X Nb2 76.1(13)
C18 O3 Nb2 123.72(14)
O3 C18 C19 108.15(19)
N2 C19 C18 106.52(19)
C20 N2 C19 119.64(19)
C20 N2 Nb2 129.65(15)
C19 N2 Nb2 110.70(14)
C22 O4 Nb2 137.46(15)
N2 C20 C21 122.2(2)
N2 C20 C23 121.4(2)
C21 C20 C23 116.4(2)
C22 C21 C20 125.2(2)
O4 C22 C21 123.3(2)
O4 C22 C24 114.5(2)
C21 C22 C24 122.2(2)

loop_
_geom_bond_atom_site_label_1
_geom_bond_atom_site_label_2
_geom_bond_distance
Nb1 O1 1.9142(15)
Nb1 O2 1.9884(14)
Nb1 N1 2.2395(18)
Nb1 C5 2.394(15)
Nb1 C3X 2.421(10)
Nb1 C1 2.429(12)
Nb1 C4X 2.437(14)
Nb1 C4 2.457(15)
Nb1 Cl2 2.4689(6)
Nb1 C2X 2.477(12)
Nb1 C3 2.479(11)
Nb1 C2 2.479(10)
Nb1 Cl1 2.4999(6)
C1 C2 1.380(11)
C1 C5 1.392(11)
C2 C3 1.385(11)
C3 C4 1.385(11)
C4 C5 1.396(11)
C1X C2X 1.363(11)
C1X C5X 1.388(11)
C2X C3X 1.386(10)
C3X C4X 1.393(11)
C4X C5X 1.401(10)
O1 C6 1.411(3)
C6 C7 1.492(3)
C7 N1 1.479(3)
N1 C8 1.303(3)
O2 C10 1.310(3)
C8 C9 1.433(3)
C8 C11 1.515(3)
C9 C10 1.355(3)
C10 C12 1.497(3)
Nb2 O3 1.9164(15)
Nb2 O4 1.9918(15)
Nb2 N2 2.2351(18)
Nb2 C17 2.43(2)
Nb2 C14X 2.433(10)
Nb2 C13X 2.438(13)
Nb2 C13 2.445(14)
Nb2 C16 2.45(2)
Nb2 C15 2.458(10)
Nb2 C17X 2.46(2)
Nb2 C15X 2.474(11)
Nb2 Cl4 2.4825(6)
Nb2 Cl3 2.4974(6)
C13 C14 1.382(9)
C13 C17 1.417(10)
C14 C15 1.405(11)
C15 C16 1.380(11)
C16 C17 1.388(11)
C13X C17X 1.393(12)
C13X C14X 1.396(12)
C14X C15X 1.405(9)
C15X C16X 1.393(10)
C16X C17X 1.401(11)
O3 C18 1.416(3)
C18 C19 1.512(3)
C19 N2 1.470(3)
N2 C20 1.303(3)
O4 C22 1.311(3)
C20 C21 1.432(3)
C20 C23 1.512(3)
C21 C22 1.351(3)
C22 C24 1.501(3)
